data_7151430
loop_
_publ_author_name
'Stones, Graham'
'Argouarch, Gilles'
'Kennedy, Alan R.'
'Sherrington, David C.'
'Gibson, Colin L.'

_publ_section_title
;
 The synthesis of an isopropyl substituted 1,4,7-triazacyclononane via
 an in situ sequential macrocyclisation method
;
_journal_issue 13
_journal_name_full 'Organic &amp;  Biomolecular Chemistry'
_journal_page_first 2357
_journal_paper_doi 10.1039/b302887a
_journal_volume 1
_journal_year 2003
_chemical_formula_sum 'C30 H39 N3 O6 S3'
_chemical_formula_weight 633.82
_space_group_IT_number 170
_symmetry_cell_setting hexagonal
_symmetry_space_group_name_Hall 'P 65'
_symmetry_space_group_name_H-M 'P 65'
_atom_sites_solution_hydrogens geom
_atom_sites_solution_primary direct
_atom_sites_solution_secondary difmap
_audit_creation_method SHELXL-97
_cell_angle_alpha 90.00
_cell_angle_beta 90.00
_cell_angle_gamma 120.00
_cell_formula_units_Z 6
_cell_length_a 19.555(3)
_cell_length_b 19.555(3)
_cell_length_c 15.475(4)
_cell_measurement_reflns_used 22
_cell_measurement_temperature 150(2)
_cell_measurement_theta_max 8.86
_cell_measurement_theta_min 6.33
_cell_volume 5124.8(17)
_computing_data_collection 'Rigaku control software'
_computing_data_reduction texsan
_computing_structure_refinement 'SHELXL-97 (Sheldrick, 1997)'
_computing_structure_solution 'SHELXS-97 (Sheldrick, 1990)'
_diffrn_ambient_temperature 150(2)
_diffrn_measured_fraction_theta_full 0.997
_diffrn_measured_fraction_theta_max 0.997
_diffrn_measurement_device_type 'Rigaku AFC7S'
_diffrn_measurement_method 'omega/2theta scans'
_diffrn_radiation_monochromator graphite
_diffrn_radiation_source 'fine-focus sealed tube'
_diffrn_radiation_type MoK\a
_diffrn_radiation_wavelength 0.71069
_diffrn_reflns_av_R_equivalents 0.0355
_diffrn_reflns_av_sigmaI/netI 0.1081
_diffrn_reflns_limit_h_max 22
_diffrn_reflns_limit_h_min -22
_diffrn_reflns_limit_k_max 22
_diffrn_reflns_limit_k_min -22
_diffrn_reflns_limit_l_max 20
_diffrn_reflns_limit_l_min -20
_diffrn_reflns_number 8543
_diffrn_reflns_theta_full 27.49
_diffrn_reflns_theta_max 27.49
_diffrn_reflns_theta_min 2.74
_diffrn_standards_decay_% 0
_diffrn_standards_interval_count 150
_diffrn_standards_number 3
_exptl_absorpt_coefficient_mu 0.260
_exptl_absorpt_correction_type none
_exptl_crystal_colour colourless
_exptl_crystal_density_diffrn 1.232
_exptl_crystal_density_method 'not measured'
_exptl_crystal_description cut
_exptl_crystal_F_000 2016
_exptl_crystal_size_max 0.55
_exptl_crystal_size_mid 0.25
_exptl_crystal_size_min 0.10
_refine_diff_density_max 0.444
_refine_diff_density_min -0.323
_refine_diff_density_rms 0.079
_refine_ls_abs_structure_details 'Flack H D (1983), Acta Cryst. A39, 876-881'
_refine_ls_abs_structure_Flack 0.00(8)
_refine_ls_extinction_method none
_refine_ls_goodness_of_fit_ref 1.024
_refine_ls_hydrogen_treatment mixed
_refine_ls_matrix_type full
_refine_ls_number_parameters 385
_refine_ls_number_reflns 7639
_refine_ls_number_restraints 1
_refine_ls_restrained_S_all 1.024
_refine_ls_R_factor_all 0.1141
_refine_ls_R_factor_gt 0.0460
_refine_ls_shift/su_max 0.004
_refine_ls_shift/su_mean 0.000
_refine_ls_structure_factor_coef Fsqd
_refine_ls_weighting_details 'w=1/[\s^2^(Fo^2^)+(0.0570P)^2^+0.0000P] where P=(Fo^2^+2Fc^2^)/3'
_refine_ls_weighting_scheme calc
_refine_ls_wR_factor_gt 0.1105
_refine_ls_wR_factor_ref 0.1292
_reflns_number_gt 5086
_reflns_number_total 7639
_reflns_threshold_expression >2sigma(I)
_cod_data_source_file b302887a.txt
_cod_data_source_block g11
_cod_depositor_comments
;
The following automatic conversions were performed:

'_refine_ls_weighting_scheme' value 'calc
w=1/[\s^2^(Fo^2^)+(0.0570P)^2^+0.0000P] where P=(Fo^2^+2Fc^2^)/3' was
changed to 'calc'. New tag '_refine_ls_weighting_details' was
created. The value of the new tag was set to
'w=1/[\s^2^(Fo^2^)+(0.0570P)^2^+0.0000P] where P=(Fo^2^+2Fc^2^)/3'.

Automatic conversion script
Id: cif_fix_values 3143 2015-03-26 13:38:13Z robertas 
;
_cod_original_cell_volume 5125.2(17)
_cod_original_sg_symbol_H-M P65
_cod_database_code 7151430

loop_
_symmetry_equiv_pos_as_xyz
'x, y, z'
'-x+y, -x, z+1/3'
'y, -x+y, z+1/6'
'-y, x-y, z+2/3'
'-x, -y, z+1/2'
'x-y, x, z+5/6'

loop_
_atom_site_label
_atom_site_type_symbol
_atom_site_fract_x
_atom_site_fract_y
_atom_site_fract_z
_atom_site_U_iso_or_equiv
_atom_site_adp_type
_atom_site_occupancy
_atom_site_calc_flag
_atom_site_refinement_flags
_atom_site_disorder_assembly
_atom_site_disorder_group
S1 S 0.69102(5) 0.28606(5) 0.72057(6) 0.02566(19) Uani 1 d . . .
S2 S 0.88531(5) 0.20406(5) 0.50484(6) 0.0306(2) Uani 1 d . . .
S3 S 0.59097(5) 0.01383(5) 0.67879(6) 0.02537(19) Uani 1 d . . .
O1 O 0.65029(14) 0.23640(14) 0.79310(17) 0.0315(6) Uani 1 d . . .
O2 O 0.64694(15) 0.30390(15) 0.65926(18) 0.0362(6) Uani 1 d . . .
O3 O 0.92133(15) 0.28820(15) 0.51076(19) 0.0401(7) Uani 1 d . . .
O4 O 0.91568(15) 0.16264(18) 0.55302(19) 0.0411(7) Uani 1 d . . .
O5 O 0.57728(15) -0.06209(14) 0.64956(18) 0.0345(6) Uani 1 d . . .
O6 O 0.55602(15) 0.01954(16) 0.75748(16) 0.0329(6) Uani 1 d . . .
N1 N 0.73079(16) 0.24146(16) 0.66766(19) 0.0237(6) Uani 1 d . . .
N2 N 0.79325(17) 0.16727(17) 0.53478(19) 0.0279(7) Uani 1 d . . .
N3 N 0.68681(16) 0.07215(16) 0.68745(19) 0.0242(6) Uani 1 d . . .
C1 C 0.7209(2) 0.13001(19) 0.7585(2) 0.0242(7) Uani 1 d . . .
H1 H 0.6761 0.1296 0.7901 0.029 Uiso 1 calc R . .
C2 C 0.77381(19) 0.21375(19) 0.7237(2) 0.0236(7) Uani 1 d . . .
H2A H 0.7971 0.2505 0.7731 0.028 Uiso 1 calc R . .
H2B H 0.8176 0.2151 0.6903 0.028 Uiso 1 calc R . .
C3 C 0.7674(2) 0.2753(2) 0.5831(2) 0.0293(8) Uani 1 d . . .
H3A H 0.8250 0.3100 0.5911 0.035 Uiso 1 calc R . .
H3B H 0.7459 0.3083 0.5612 0.035 Uiso 1 calc R . .
C4 C 0.7531(2) 0.2128(2) 0.5164(3) 0.0316(8) Uani 1 d . . .
H4A H 0.6955 0.1756 0.5124 0.038 Uiso 1 calc R . .
H4B H 0.7710 0.2387 0.4593 0.038 Uiso 1 calc R . .
C5 C 0.7474(2) 0.0809(2) 0.5412(2) 0.0294(8) Uani 1 d . . .
H5A H 0.7743 0.0580 0.5079 0.035 Uiso 1 calc R . .
H5B H 0.6946 0.0618 0.5153 0.035 Uiso 1 calc R . .
C6 C 0.7376(2) 0.0527(2) 0.6345(3) 0.0307(8) Uani 1 d . . .
H6A H 0.7149 -0.0053 0.6346 0.037 Uiso 1 calc R . .
H6B H 0.7904 0.0766 0.6617 0.037 Uiso 1 calc R . .
C7 C 0.7144(3) 0.0243(3) 0.8580(3) 0.0519(12) Uani 1 d . . .
H7A H 0.7426 0.0135 0.9035 0.078 Uiso 1 calc R . .
H7B H 0.7016 -0.0134 0.8106 0.078 Uiso 1 calc R . .
H7C H 0.6655 0.0191 0.8817 0.078 Uiso 1 calc R . .
C8 C 0.7664(2) 0.1080(2) 0.8241(3) 0.0334(9) Uani 1 d . . .
H8 H 0.8133 0.1110 0.7946 0.040 Uiso 1 calc R . .
C9 C 0.7951(3) 0.1650(3) 0.9013(3) 0.0469(11) Uani 1 d . . .
H9A H 0.7515 0.1712 0.9232 0.070 Uiso 1 calc R . .
H9B H 0.8385 0.2165 0.8828 0.070 Uiso 1 calc R . .
H9C H 0.8138 0.1438 0.9472 0.070 Uiso 1 calc R . .
C10 C 0.7673(2) 0.3759(2) 0.7622(2) 0.0274(8) Uani 1 d . . .
C11 C 0.7769(2) 0.3854(2) 0.8500(3) 0.0334(8) Uani 1 d . . .
H11 H 0.7450 0.3428 0.8876 0.040 Uiso 1 calc R . .
C12 C 0.8340(2) 0.4580(2) 0.8835(3) 0.0419(10) Uani 1 d . . .
H12 H 0.8395 0.4652 0.9444 0.050 Uiso 1 calc R . .
C13 C 0.8825(2) 0.5192(2) 0.8297(3) 0.0411(11) Uani 1 d . . .
C14 C 0.8723(2) 0.5082(2) 0.7410(3) 0.0435(11) Uani 1 d . . .
H14 H 0.9061 0.5502 0.7036 0.052 Uiso 1 calc R . .
C15 C 0.8144(2) 0.4380(2) 0.7052(3) 0.0345(9) Uani 1 d . . .
H15 H 0.8067 0.4320 0.6445 0.041 Uiso 1 calc R . .
C16 C 0.9465(3) 0.5961(3) 0.8673(4) 0.0649(17) Uani 1 d . . .
H16A H 0.9239 0.6141 0.9123 0.097 Uiso 1 calc R . .
H16B H 0.9692 0.6360 0.8216 0.097 Uiso 1 calc R . .
H16C H 0.9879 0.5880 0.8925 0.097 Uiso 1 calc R . .
C17 C 0.8830(2) 0.1783(2) 0.3949(2) 0.0276(8) Uani 1 d . . .
C18 C 0.8788(2) 0.2259(2) 0.3311(3) 0.0360(9) Uani 1 d . . .
H18 H 0.8800 0.2737 0.3456 0.043 Uiso 1 calc R . .
C19 C 0.8727(3) 0.2022(2) 0.2456(3) 0.0416(10) Uani 1 d . . .
H19 H 0.8708 0.2352 0.2018 0.050 Uiso 1 calc R . .
C20 C 0.8694(2) 0.1330(2) 0.2219(3) 0.0372(9) Uani 1 d . . .
C21 C 0.8748(2) 0.0869(2) 0.2876(3) 0.0377(10) Uani 1 d . . .
H21 H 0.8738 0.0392 0.2730 0.045 Uiso 1 calc R . .
C22 C 0.8815(2) 0.1091(2) 0.3731(3) 0.0335(9) Uani 1 d . . .
H22 H 0.8850 0.0769 0.4168 0.040 Uiso 1 calc R . .
C23 C 0.8605(3) 0.1072(3) 0.1292(3) 0.0567(13) Uani 1 d . . .
H23A H 0.8361 0.1323 0.0962 0.085 Uiso 1 calc R . .
H23B H 0.8269 0.0497 0.1259 0.085 Uiso 1 calc R . .
H23C H 0.9126 0.1229 0.1049 0.085 Uiso 1 calc R . .
C24 C 0.55739(19) 0.0518(2) 0.5958(2) 0.0242(7) Uani 1 d . . .
C25 C 0.54631(19) 0.1155(2) 0.6142(2) 0.0267(8) Uani 1 d . . .
H25 H 0.5525 0.1351 0.6715 0.032 Uiso 1 calc R . .
C26 C 0.5263(2) 0.1495(2) 0.5481(3) 0.0303(8) Uani 1 d . . .
H26 H 0.5205 0.1940 0.5601 0.036 Uiso 1 calc R . .
C27 C 0.5143(2) 0.1197(2) 0.4638(3) 0.0297(8) Uani 1 d . . .
C28 C 0.5236(2) 0.0555(2) 0.4477(2) 0.0309(8) Uani 1 d . . .
H28 H 0.5150 0.0342 0.3909 0.037 Uiso 1 calc R . .
C29 C 0.5452(2) 0.0212(2) 0.5128(2) 0.0306(8) Uani 1 d . . .
H29 H 0.5515 -0.0230 0.5006 0.037 Uiso 1 calc R . .
C30 C 0.4937(2) 0.1587(3) 0.3916(3) 0.0420(10) Uani 1 d . . .
H30A H 0.5390 0.2112 0.3801 0.063 Uiso 1 calc R . .
H30B H 0.4482 0.1638 0.4089 0.063 Uiso 1 calc R . .
H30C H 0.4806 0.1263 0.3393 0.063 Uiso 1 calc R . .

loop_
_atom_site_aniso_label
_atom_site_aniso_U_11
_atom_site_aniso_U_22
_atom_site_aniso_U_33
_atom_site_aniso_U_23
_atom_site_aniso_U_13
_atom_site_aniso_U_12
S1 0.0221(4) 0.0231(4) 0.0302(5) -0.0012(4) 0.0003(4) 0.0102(4)
S2 0.0236(4) 0.0311(5) 0.0285(5) -0.0012(4) 0.0056(4) 0.0071(4)
S3 0.0215(4) 0.0208(4) 0.0261(4) 0.0047(3) 0.0012(4) 0.0048(3)
O1 0.0266(13) 0.0280(13) 0.0336(14) -0.0026(11) 0.0064(11) 0.0088(11)
O2 0.0285(14) 0.0361(15) 0.0466(17) -0.0054(13) -0.0092(12) 0.0180(12)
O3 0.0304(14) 0.0288(13) 0.0422(16) -0.0074(13) 0.0101(13) 0.0005(11)
O4 0.0311(14) 0.0550(18) 0.0367(15) -0.0010(14) -0.0027(13) 0.0211(13)
O5 0.0328(14) 0.0199(12) 0.0411(16) 0.0022(11) -0.0041(12) 0.0059(11)
O6 0.0256(13) 0.0374(15) 0.0283(14) 0.0073(11) 0.0034(11) 0.0102(12)
N1 0.0259(15) 0.0205(14) 0.0240(15) 0.0034(12) 0.0015(12) 0.0112(12)
N2 0.0203(15) 0.0262(16) 0.0324(18) 0.0017(13) 0.0078(13) 0.0080(12)
N3 0.0218(14) 0.0216(14) 0.0227(15) 0.0008(12) 0.0009(12) 0.0060(12)
C1 0.0245(17) 0.0204(17) 0.0248(18) -0.0005(14) -0.0030(14) 0.0090(14)
C2 0.0204(16) 0.0240(16) 0.0230(18) 0.0008(15) -0.0003(14) 0.0084(14)
C3 0.0336(19) 0.0267(19) 0.0260(19) 0.0074(15) 0.0022(15) 0.0137(16)
C4 0.0298(19) 0.034(2) 0.030(2) 0.0038(17) 0.0054(16) 0.0154(16)
C5 0.0234(18) 0.0231(17) 0.033(2) -0.0017(15) 0.0077(16) 0.0051(14)
C6 0.0277(19) 0.0264(19) 0.036(2) 0.0014(16) 0.0073(16) 0.0123(16)
C7 0.066(3) 0.036(2) 0.046(3) 0.010(2) -0.016(2) 0.020(2)
C8 0.034(2) 0.034(2) 0.031(2) 0.0040(17) -0.0056(17) 0.0159(17)
C9 0.055(3) 0.043(2) 0.028(2) 0.0019(18) -0.014(2) 0.014(2)
C10 0.0192(17) 0.0228(17) 0.038(2) -0.0035(15) -0.0009(15) 0.0084(14)
C11 0.0313(19) 0.0300(19) 0.036(2) -0.0069(17) -0.0019(17) 0.0130(16)
C12 0.039(2) 0.039(2) 0.048(2) -0.014(2) -0.012(2) 0.021(2)
C13 0.0265(19) 0.027(2) 0.073(3) -0.011(2) -0.015(2) 0.0158(17)
C14 0.027(2) 0.027(2) 0.075(3) 0.009(2) 0.009(2) 0.0122(17)
C15 0.0303(19) 0.0247(18) 0.049(3) -0.0004(17) 0.0031(18) 0.0141(16)
C16 0.035(2) 0.033(2) 0.122(5) -0.027(3) -0.030(3) 0.014(2)
C17 0.0219(17) 0.0271(18) 0.0255(19) 0.0008(15) 0.0049(14) 0.0059(15)
C18 0.032(2) 0.032(2) 0.037(2) 0.0054(18) 0.0050(17) 0.0115(17)
C19 0.044(2) 0.037(2) 0.037(2) 0.0104(19) 0.0060(19) 0.014(2)
C20 0.032(2) 0.033(2) 0.034(2) 0.0015(19) 0.0086(18) 0.0069(17)
C21 0.040(2) 0.0235(19) 0.039(2) -0.0007(17) 0.0108(19) 0.0081(17)
C22 0.032(2) 0.0282(19) 0.038(2) 0.0050(17) 0.0088(17) 0.0135(17)
C23 0.064(3) 0.053(3) 0.034(2) -0.001(2) 0.005(2) 0.016(3)
C24 0.0174(16) 0.0266(18) 0.0219(18) 0.0008(14) -0.0038(13) 0.0060(15)
C25 0.0175(16) 0.0292(19) 0.0280(19) -0.0022(15) -0.0009(14) 0.0075(15)
C26 0.0236(17) 0.0245(18) 0.042(2) 0.0007(17) -0.0032(17) 0.0113(15)
C27 0.0242(18) 0.0263(19) 0.029(2) 0.0062(15) -0.0035(15) 0.0054(15)
C28 0.0269(19) 0.034(2) 0.0230(19) -0.0029(16) -0.0027(15) 0.0084(16)
C29 0.0258(18) 0.0234(17) 0.033(2) -0.0045(16) -0.0030(16) 0.0054(15)
C30 0.042(2) 0.043(2) 0.038(2) 0.008(2) -0.0097(19) 0.018(2)

loop_
_atom_type_symbol
_atom_type_description
_atom_type_scat_dispersion_real
_atom_type_scat_dispersion_imag
_atom_type_scat_source
S S 0.1246 0.1234 'International Tables Vol C Tables 4.2.6.8 and 6.1.1.4'
O O 0.0106 0.0060 'International Tables Vol C Tables 4.2.6.8 and 6.1.1.4'
N N 0.0061 0.0033 'International Tables Vol C Tables 4.2.6.8 and 6.1.1.4'
C C 0.0033 0.0016 'International Tables Vol C Tables 4.2.6.8 and 6.1.1.4'
H H 0.0000 0.0000 'International Tables Vol C Tables 4.2.6.8 and 6.1.1.4'

loop_
_geom_angle_atom_site_label_1
_geom_angle_atom_site_label_2
_geom_angle_atom_site_label_3
_geom_angle
_geom_angle_site_symmetry_1
_geom_angle_site_symmetry_3
_geom_angle_publ_flag
O1 S1 O2 118.87(16) . . ?
O1 S1 N1 106.22(15) . . ?
O2 S1 N1 107.43(16) . . ?
O1 S1 C10 107.18(17) . . ?
O2 S1 C10 108.09(16) . . ?
N1 S1 C10 108.73(16) . . ?
O4 S2 O3 120.80(18) . . ?
O4 S2 N2 106.28(16) . . ?
O3 S2 N2 106.73(16) . . ?
O4 S2 C17 107.40(18) . . ?
O3 S2 C17 108.44(17) . . ?
N2 S2 C17 106.34(16) . . ?
O6 S3 O5 119.85(16) . . ?
O6 S3 N3 107.51(16) . . ?
O5 S3 N3 107.48(16) . . ?
O6 S3 C24 107.13(16) . . ?
O5 S3 C24 106.72(17) . . ?
N3 S3 C24 107.62(15) . . ?
C3 N1 C2 116.4(3) . . ?
C3 N1 S1 117.0(2) . . ?
C2 N1 S1 113.9(2) . . ?
C5 N2 C4 120.2(3) . . ?
C5 N2 S2 115.5(2) . . ?
C4 N2 S2 118.6(2) . . ?
C1 N3 C6 120.4(3) . . ?
C1 N3 S3 121.0(2) . . ?
C6 N3 S3 117.2(2) . . ?
N3 C1 C2 111.3(3) . . ?
N3 C1 C8 112.2(3) . . ?
C2 C1 C8 110.7(3) . . ?
N3 C1 H1 107.5 . . ?
C2 C1 H1 107.5 . . ?
C8 C1 H1 107.5 . . ?
N1 C2 C1 113.0(3) . . ?
N1 C2 H2A 109.0 . . ?
C1 C2 H2A 109.0 . . ?
N1 C2 H2B 109.0 . . ?
C1 C2 H2B 109.0 . . ?
H2A C2 H2B 107.8 . . ?
N1 C3 C4 112.9(3) . . ?
N1 C3 H3A 109.0 . . ?
C4 C3 H3A 109.0 . . ?
N1 C3 H3B 109.0 . . ?
C4 C3 H3B 109.0 . . ?
H3A C3 H3B 107.8 . . ?
N2 C4 C3 114.5(3) . . ?
N2 C4 H4A 108.6 . . ?
C3 C4 H4A 108.6 . . ?
N2 C4 H4B 108.6 . . ?
C3 C4 H4B 108.6 . . ?
H4A C4 H4B 107.6 . . ?
N2 C5 C6 112.0(3) . . ?
N2 C5 H5A 109.2 . . ?
C6 C5 H5A 109.2 . . ?
N2 C5 H5B 109.2 . . ?
C6 C5 H5B 109.2 . . ?
H5A C5 H5B 107.9 . . ?
N3 C6 C5 114.4(3) . . ?
N3 C6 H6A 108.7 . . ?
C5 C6 H6A 108.7 . . ?
N3 C6 H6B 108.7 . . ?
C5 C6 H6B 108.7 . . ?
H6A C6 H6B 107.6 . . ?
C8 C7 H7A 109.5 . . ?
C8 C7 H7B 109.5 . . ?
H7A C7 H7B 109.5 . . ?
C8 C7 H7C 109.5 . . ?
H7A C7 H7C 109.5 . . ?
H7B C7 H7C 109.5 . . ?
C7 C8 C9 108.5(4) . . ?
C7 C8 C1 110.9(3) . . ?
C9 C8 C1 111.1(3) . . ?
C7 C8 H8 108.7 . . ?
C9 C8 H8 108.7 . . ?
C1 C8 H8 108.7 . . ?
C8 C9 H9A 109.5 . . ?
C8 C9 H9B 109.5 . . ?
H9A C9 H9B 109.5 . . ?
C8 C9 H9C 109.5 . . ?
H9A C9 H9C 109.5 . . ?
H9B C9 H9C 109.5 . . ?
C11 C10 C15 121.2(3) . . ?
C11 C10 S1 119.1(3) . . ?
C15 C10 S1 119.6(3) . . ?
C10 C11 C12 119.5(4) . . ?
C10 C11 H11 120.3 . . ?
C12 C11 H11 120.3 . . ?
C13 C12 C11 120.9(4) . . ?
C13 C12 H12 119.6 . . ?
C11 C12 H12 119.6 . . ?
C12 C13 C14 118.8(4) . . ?
C12 C13 C16 119.9(5) . . ?
C14 C13 C16 121.3(5) . . ?
C15 C14 C13 122.1(4) . . ?
C15 C14 H14 118.9 . . ?
C13 C14 H14 118.9 . . ?
C14 C15 C10 117.6(4) . . ?
C14 C15 H15 121.2 . . ?
C10 C15 H15 121.2 . . ?
C13 C16 H16A 109.5 . . ?
C13 C16 H16B 109.5 . . ?
H16A C16 H16B 109.5 . . ?
C13 C16 H16C 109.5 . . ?
H16A C16 H16C 109.5 . . ?
H16B C16 H16C 109.5 . . ?
C22 C17 C18 120.3(4) . . ?
C22 C17 S2 119.9(3) . . ?
C18 C17 S2 119.7(3) . . ?
C19 C18 C17 118.6(4) . . ?
C19 C18 H18 120.7 . . ?
C17 C18 H18 120.7 . . ?
C20 C19 C18 122.6(4) . . ?
C20 C19 H19 118.7 . . ?
C18 C19 H19 118.7 . . ?
C19 C20 C21 117.4(4) . . ?
C19 C20 C23 121.8(4) . . ?
C21 C20 C23 120.8(4) . . ?
C22 C21 C20 121.4(4) . . ?
C22 C21 H21 119.3 . . ?
C20 C21 H21 119.3 . . ?
C21 C22 C17 119.7(4) . . ?
C21 C22 H22 120.2 . . ?
C17 C22 H22 120.2 . . ?
C20 C23 H23A 109.5 . . ?
C20 C23 H23B 109.5 . . ?
H23A C23 H23B 109.5 . . ?
C20 C23 H23C 109.5 . . ?
H23A C23 H23C 109.5 . . ?
H23B C23 H23C 109.5 . . ?
C29 C24 C25 120.3(3) . . ?
C29 C24 S3 120.8(3) . . ?
C25 C24 S3 118.8(3) . . ?
C26 C25 C24 119.2(3) . . ?
C26 C25 H25 120.4 . . ?
C24 C25 H25 120.4 . . ?
C25 C26 C27 121.2(3) . . ?
C25 C26 H26 119.4 . . ?
C27 C26 H26 119.4 . . ?
C28 C27 C26 118.5(3) . . ?
C28 C27 C30 121.0(4) . . ?
C26 C27 C30 120.5(3) . . ?
C27 C28 C29 121.3(4) . . ?
C27 C28 H28 119.3 . . ?
C29 C28 H28 119.3 . . ?
C24 C29 C28 119.5(3) . . ?
C24 C29 H29 120.3 . . ?
C28 C29 H29 120.3 . . ?
C27 C30 H30A 109.5 . . ?
C27 C30 H30B 109.5 . . ?
H30A C30 H30B 109.5 . . ?
C27 C30 H30C 109.5 . . ?
H30A C30 H30C 109.5 . . ?
H30B C30 H30C 109.5 . . ?

loop_
_geom_bond_atom_site_label_1
_geom_bond_atom_site_label_2
_geom_bond_distance
_geom_bond_site_symmetry_2
_geom_bond_publ_flag
S1 O1 1.437(3) . ?
S1 O2 1.437(3) . ?
S1 N1 1.647(3) . ?
S1 C10 1.762(4) . ?
S2 O4 1.431(3) . ?
S2 O3 1.433(3) . ?
S2 N2 1.636(3) . ?
S2 C17 1.768(4) . ?
S3 O6 1.428(3) . ?
S3 O5 1.443(3) . ?
S3 N3 1.641(3) . ?
S3 C24 1.766(4) . ?
N1 C3 1.480(4) . ?
N1 C2 1.487(4) . ?
N2 C5 1.467(4) . ?
N2 C4 1.481(5) . ?
N3 C1 1.476(4) . ?
N3 C6 1.476(5) . ?
C1 C2 1.532(5) . ?
C1 C8 1.548(5) . ?
C1 H1 1.0000 . ?
C2 H2A 0.9900 . ?
C2 H2B 0.9900 . ?
C3 C4 1.516(5) . ?
C3 H3A 0.9900 . ?
C3 H3B 0.9900 . ?
C4 H4A 0.9900 . ?
C4 H4B 0.9900 . ?
C5 C6 1.522(6) . ?
C5 H5A 0.9900 . ?
C5 H5B 0.9900 . ?
C6 H6A 0.9900 . ?
C6 H6B 0.9900 . ?
C7 C8 1.524(6) . ?
C7 H7A 0.9800 . ?
C7 H7B 0.9800 . ?
C7 H7C 0.9800 . ?
C8 C9 1.536(6) . ?
C8 H8 1.0000 . ?
C9 H9A 0.9800 . ?
C9 H9B 0.9800 . ?
C9 H9C 0.9800 . ?
C10 C11 1.372(6) . ?
C10 C15 1.407(5) . ?
C11 C12 1.395(5) . ?
C11 H11 0.9500 . ?
C12 C13 1.376(6) . ?
C12 H12 0.9500 . ?
C13 C14 1.388(6) . ?
C13 C16 1.511(6) . ?
C14 C15 1.386(6) . ?
C14 H14 0.9500 . ?
C15 H15 0.9500 . ?
C16 H16A 0.9800 . ?
C16 H16B 0.9800 . ?
C16 H16C 0.9800 . ?
C17 C22 1.382(5) . ?
C17 C18 1.387(5) . ?
C18 C19 1.387(6) . ?
C18 H18 0.9500 . ?
C19 C20 1.372(6) . ?
C19 H19 0.9500 . ?
C20 C21 1.397(6) . ?
C20 C23 1.502(6) . ?
C21 C22 1.378(6) . ?
C21 H21 0.9500 . ?
C22 H22 0.9500 . ?
C23 H23A 0.9800 . ?
C23 H23B 0.9800 . ?
C23 H23C 0.9800 . ?
C24 C29 1.386(5) . ?
C24 C25 1.396(5) . ?
C25 C26 1.380(5) . ?
C25 H25 0.9500 . ?
C26 C27 1.401(6) . ?
C26 H26 0.9500 . ?
C27 C28 1.378(5) . ?
C27 C30 1.516(5) . ?
C28 C29 1.389(5) . ?
C28 H28 0.9500 . ?
C29 H29 0.9500 . ?
C30 H30A 0.9800 . ?
C30 H30B 0.9800 . ?
C30 H30C 0.9800 . ?

loop_
_geom_torsion_atom_site_label_1
_geom_torsion_atom_site_label_2
_geom_torsion_atom_site_label_3
_geom_torsion_atom_site_label_4
_geom_torsion
_geom_torsion_site_symmetry_1
_geom_torsion_site_symmetry_2
_geom_torsion_site_symmetry_3
_geom_torsion_site_symmetry_4
_geom_torsion_publ_flag
O1 S1 N1 C3 172.0(2) . . . . ?
O2 S1 N1 C3 43.8(3) . . . . ?
C10 S1 N1 C3 -72.9(3) . . . . ?
O1 S1 N1 C2 -47.6(3) . . . . ?
O2 S1 N1 C2 -175.8(2) . . . . ?
C10 S1 N1 C2 67.5(3) . . . . ?
O4 S2 N2 C5 -44.3(3) . . . . ?
O3 S2 N2 C5 -174.4(3) . . . . ?
C17 S2 N2 C5 69.9(3) . . . . ?
O4 S2 N2 C4 162.2(3) . . . . ?
O3 S2 N2 C4 32.1(3) . . . . ?
C17 S2 N2 C4 -83.6(3) . . . . ?
O6 S3 N3 C1 -12.1(3) . . . . ?
O5 S3 N3 C1 -142.4(2) . . . . ?
C24 S3 N3 C1 103.0(3) . . . . ?
O6 S3 N3 C6 154.6(3) . . . . ?
O5 S3 N3 C6 24.3(3) . . . . ?
C24 S3 N3 C6 -90.3(3) . . . . ?
C6 N3 C1 C2 69.2(4) . . . . ?
S3 N3 C1 C2 -124.6(3) . . . . ?
C6 N3 C1 C8 -55.5(4) . . . . ?
S3 N3 C1 C8 110.8(3) . . . . ?
C3 N1 C2 C1 -130.2(3) . . . . ?
S1 N1 C2 C1 89.1(3) . . . . ?
N3 C1 C2 N1 60.8(4) . . . . ?
C8 C1 C2 N1 -173.7(3) . . . . ?
C2 N1 C3 C4 78.9(4) . . . . ?
S1 N1 C3 C4 -141.6(3) . . . . ?
C5 N2 C4 C3 123.5(3) . . . . ?
S2 N2 C4 C3 -84.3(4) . . . . ?
N1 C3 C4 N2 -67.8(4) . . . . ?
C4 N2 C5 C6 -104.6(4) . . . . ?
S2 N2 C5 C6 102.3(3) . . . . ?
C1 N3 C6 C5 -111.9(3) . . . . ?
S3 N3 C6 C5 81.4(3) . . . . ?
N2 C5 C6 N3 68.4(4) . . . . ?
N3 C1 C8 C7 -54.3(4) . . . . ?
C2 C1 C8 C7 -179.2(4) . . . . ?
N3 C1 C8 C9 -175.1(3) . . . . ?
C2 C1 C8 C9 59.9(4) . . . . ?
O1 S1 C10 C11 0.3(3) . . . . ?
O2 S1 C10 C11 129.5(3) . . . . ?
N1 S1 C10 C11 -114.1(3) . . . . ?
O1 S1 C10 C15 -176.3(3) . . . . ?
O2 S1 C10 C15 -47.0(3) . . . . ?
N1 S1 C10 C15 69.3(3) . . . . ?
C15 C10 C11 C12 0.4(6) . . . . ?
S1 C10 C11 C12 -176.1(3) . . . . ?
C10 C11 C12 C13 -2.2(6) . . . . ?
C11 C12 C13 C14 1.6(6) . . . . ?
C11 C12 C13 C16 -177.1(4) . . . . ?
C12 C13 C14 C15 0.8(6) . . . . ?
C16 C13 C14 C15 179.5(4) . . . . ?
C13 C14 C15 C10 -2.5(6) . . . . ?
C11 C10 C15 C14 1.8(5) . . . . ?
S1 C10 C15 C14 178.4(3) . . . . ?
O4 S2 C17 C22 22.2(3) . . . . ?
O3 S2 C17 C22 154.3(3) . . . . ?
N2 S2 C17 C22 -91.2(3) . . . . ?
O4 S2 C17 C18 -161.0(3) . . . . ?
O3 S2 C17 C18 -28.9(3) . . . . ?
N2 S2 C17 C18 85.6(3) . . . . ?
C22 C17 C18 C19 0.2(6) . . . . ?
S2 C17 C18 C19 -176.6(3) . . . . ?
C17 C18 C19 C20 1.1(6) . . . . ?
C18 C19 C20 C21 -1.9(6) . . . . ?
C18 C19 C20 C23 178.2(4) . . . . ?
C19 C20 C21 C22 1.4(6) . . . . ?
C23 C20 C21 C22 -178.8(4) . . . . ?
C20 C21 C22 C17 -0.1(6) . . . . ?
C18 C17 C22 C21 -0.8(5) . . . . ?
S2 C17 C22 C21 176.0(3) . . . . ?
O6 S3 C24 C29 -146.8(3) . . . . ?
O5 S3 C24 C29 -17.3(3) . . . . ?
N3 S3 C24 C29 97.8(3) . . . . ?
O6 S3 C24 C25 35.7(3) . . . . ?
O5 S3 C24 C25 165.2(3) . . . . ?
N3 S3 C24 C25 -79.7(3) . . . . ?
C29 C24 C25 C26 -2.7(5) . . . . ?
S3 C24 C25 C26 174.8(3) . . . . ?
C24 C25 C26 C27 2.2(5) . . . . ?
C25 C26 C27 C28 -0.4(5) . . . . ?
C25 C26 C27 C30 -178.9(3) . . . . ?
C26 C27 C28 C29 -0.8(5) . . . . ?
C30 C27 C28 C29 177.7(3) . . . . ?
C25 C24 C29 C28 1.5(5) . . . . ?
S3 C24 C29 C28 -176.0(3) . . . . ?
C27 C28 C29 C24 0.3(5) . . . . ?

loop_
_cod_related_entry_id
_cod_related_entry_database
_cod_related_entry_code
1 ChemSpider 9942066
